data_2019343
loop_
_publ_author_name
'Chen, X. M.'
'Shi, K. L.'
'Mak, T. C. W.'
'Luo, B. S.'

_publ_section_title
;
 Aquabis(2,2'-bipyridine)chloromanganese(II) Perchlorate
;
_journal_issue 3
_journal_name_full 'Acta Crystallographica Section C Crystal Structure Communications'
_journal_page_first 358
_journal_paper_doi 10.1107/S0108270194005226
_journal_volume 51
_journal_year 1995
_chemical_formula_sum 'C20 H18 Cl2 Mn N4 O5'
_chemical_formula_weight 520.23
_space_group_IT_number 2
_symmetry_cell_setting triclinic
_symmetry_space_group_name_Hall '-P 1'
_symmetry_space_group_name_H-M 'P -1'
_atom_type_scat_source IntTabIV
_cell_angle_alpha 79.15(2)
_cell_angle_beta 84.860(10)
_cell_angle_gamma 76.05(3)
_cell_formula_units_Z 2
_cell_length_a 8.903(2)
_cell_length_b 9.594(2)
_cell_length_c 14.175(3)
_cell_measurement_reflns_used 25
_cell_measurement_temperature 302
_cell_measurement_theta_max 14
_cell_measurement_theta_min 10.5
_cell_volume 1152.8(5)
_diffrn_measurement_device 'Siemens P4'
_diffrn_measurement_method \w
_diffrn_radiation_type MoK\a
_diffrn_radiation_wavelength 0.71073
_diffrn_reflns_limit_h_max 10
_diffrn_reflns_limit_h_min 0
_diffrn_reflns_limit_k_max 11
_diffrn_reflns_limit_k_min -10
_diffrn_reflns_limit_l_max 18
_diffrn_reflns_limit_l_min -17
_diffrn_reflns_number 4098
_diffrn_reflns_theta_max 25
_diffrn_standards_decay_% 1.1
_diffrn_standards_interval_count 125
_diffrn_standards_number 2
_exptl_absorpt_coefficient_mu 0.843
_exptl_absorpt_correction_T_max 0.947
_exptl_absorpt_correction_T_min 0.790
_exptl_absorpt_correction_type empirical
_exptl_crystal_colour yellow
_exptl_crystal_density_diffrn 1.499
_exptl_crystal_description polyhedral
_exptl_crystal_size_max 0.42
_exptl_crystal_size_mid 0.34
_exptl_crystal_size_min 0.18
_refine_diff_density_max 0.79
_refine_diff_density_min -0.51
_refine_ls_goodness_of_fit_obs 1.18
_refine_ls_hydrogen_treatment noref
_refine_ls_number_parameters 285
_refine_ls_number_reflns 2998
_refine_ls_R_factor_obs 0.0486
_refine_ls_shift/esd_max 0.002
_refine_ls_structure_factor_coef F
_refine_ls_weighting_details 'w = 1/[\s^2^(F~o~)+0.002|F~o~|^2^]'
_refine_ls_weighting_scheme calc
_refine_ls_wR_factor_obs 0.0688
_reflns_number_observed 2998
_reflns_number_total 4098
_reflns_observed_criterion I>2\s(I)
_cod_data_source_file hu1082sup1.cif
_cod_data_source_block hu1082_structure_1_of_1
_cod_depositor_comments
;
The following automatic conversions were performed:

'_refine_ls_weighting_scheme' value '1/[\s^2^(F~o~)+0.002|F~o~|^2^]'
was changed to 'calc'. New tag '_refine_ls_weighting_details' was
created. The value of the new tag was set to 'w =
1/[\s^2^(F~o~)+0.002|F~o~|^2^]'.

Automatic conversion script
Id: cif_fix_values 3143 2015-03-26 13:38:13Z robertas 
;
_cod_original_cell_volume 1152.8(4)
_cod_database_code 2019343

loop_
_symmetry_equiv_pos_as_xyz
x,y,z
-x,-y,-z

loop_
_atom_site_label
_atom_site_fract_x
_atom_site_fract_y
_atom_site_fract_z
_atom_site_U_iso_or_equiv
Mn(1) .03061(7) .26577(6) .17750(4) .0419(2)
Cl(1) .19040(10) .32140(10) .03200(10) .0520(10)
O(1W) -.0892(3) .4927(3) .1685(2) .0620(10)
N(1) -.0710(4) .2216(4) .3316(2) .0610(10)
N(2) .1989(4) .2963(3) .2787(2) .0560(10)
C(1) -.1962(5) .1665(5) .3548(3) .0830(10)
C(2) -.2570(5) .1438(5) .4495(4) .1100(10)
C(3) -.1817(6) .1811(6) .5177(4) .1350(10)
C(4) -.0518(5) .2316(6) .4961(3) .1090(10)
C(5) .0037(5) .2536(4) .4001(3) .0700(10)
C(6) .1455(5) .3056(4) .3685(3) .0650(10)
C(7) .2233(5) .3619(5) .4290(3) .1000(10)
C(8) .3546(5) .4076(5) .3948(4) .1080(10)
C(9) .4120(5) .3939(5) .3041(4) .0860(10)
C(10) .3298(4) .3386(4) .2481(3) .0700(10)
N(3) .0858(3) .0260(3) .1770(2) .0440(10)
N(4) -.1671(3) .2191(3) .1086(2) .0440(10)
C(11) .2136(4) -.0670(4) .2123(3) .0550(10)
C(12) .2428(4) -.2138(4) .2148(3) .0670(10)
C(13) .1357(5) -.2685(4) .1772(4) .0750(10)
C(14) .0055(4) -.1738(4) .1388(3) .0600(10)
C(15) -.0182(4) -.0284(3) .1402(3) .0410(10)
C(16) -.1567(4) .0801(3) .1000(3) .0410(10)
C(17) -.2682(4) .0410(4) .0543(3) .0600(10)
C(18) -.3921(4) .1480(4) .0175(3) .0710(10)
C(19) -.4020(4) .2881(4) .0268(3) .0690(10)
C(20) -.2899(4) .3207(4) .0721(3) .0580(10)
Cl(2) .6553(2) .7406(2) .31070(10) .0790(10)
O(1) .5216(5) .7597(6) .3708(4) .0930(10)
O(2) .7440(6) .8342(6) .3342(5) .1220(10)
O(3) .7527(6) .5996(5) .3354(5) .1170(10)
O(4) .6221(6) .7871(5) .2127(4) .0820(10)
O(1') .8090(5) .6647(6) .3305(5) .1000(10)
O(2') .6332(6) .7076(6) .2186(4) .1080(10)
O(3') .6272(7) .8880(6) .3144(6) .2350(10)
O(4') .5483(6) .6736(6) .3738(4) .1030(10)
H(1WA) -.1139 .5438 .1145 .080
H(1WB) -.1575 .5377 .2031 .080
H(1) -.2449 .1416 .3045 .120
H(2) -.3479 .1052 .4648 .120
H(3) -.2222 .1686 .5831 .120
H(4) .0017 .2528 .5457 .120
H(7) .1866 .3663 .4944 .120
H(8) .4049 .4524 .4340 .150
H(9) .5075 .4206 .2805 .120
H(10) .3682 .3305 .1834 .120
H(11) .2882 -.0282 .2377 .100
H(12) .3354 -.2770 .2418 .100
H(13) .1527 -.3713 .1778 .100
H(14) -.0694 -.2095 .1112 .100
H(17) -.2584 -.0591 .0487 .100
H(18) -.4703 .1243 -.0149 .100
H(19) -.4884 .3637 .0023 .100
H(20) -.2978 .4202 .0783 .100

loop_
_geom_angle_atom_site_label_1
_geom_angle_atom_site_label_2
_geom_angle_atom_site_label_3
_geom_angle_site_symmetry_3
_geom_angle
_geom_angle_publ_flag
Cl(1) Mn(1) O(1W) . 91.70(10) yes
O(1W) Mn(1) N(1) . 88.80(10) yes
O(1W) Mn(1) N(2) . 90.10(10) yes
Cl(1) Mn(1) N(3) . 94.60(10) yes
N(1) Mn(1) N(3) . 88.70(10) yes
Cl(1) Mn(1) N(4) . 98.70(10) yes
N(1) Mn(1) N(4) . 94.90(10) yes
N(3) Mn(1) N(4) . 73.00(10) yes
Mn(1) N(1) C(5) . 116.1(3) yes
Mn(1) N(2) C(6) . 116.5(3) yes
C(6) N(2) C(10) . 118.6(4) yes
C(1) C(2) C(3) . 116.6(5) yes
C(3) C(4) C(5) . 119.0(5) yes
N(1) C(5) C(6) . 116.5(3) yes
N(2) C(6) C(5) . 116.7(4) yes
C(5) C(6) C(7) . 122.7(4) yes
C(7) C(8) C(9) . 120.1(5) yes
N(2) C(10) C(9) . 123.5(4) yes
Mn(1) N(3) C(15) . 117.7(2) yes
Mn(1) N(4) C(16) . 117.0(2) yes
C(16) N(4) C(20) . 118.0(3) yes
C(11) C(12) C(13) . 118.1(3) yes
C(13) C(14) C(15) . 119.9(4) yes
N(3) C(15) C(16) . 115.9(3) yes
N(4) C(16) C(15) . 116.3(3) yes
C(15) C(16) C(17) . 122.2(3) yes
C(17) C(18) C(19) . 119.4(4) yes
N(4) C(20) C(19) . 122.7(4) yes
Cl(1) Mn(1) N(1) . 166.40(10) yes
Cl(1) Mn(1) N(2) . 94.60(10) yes
N(1) Mn(1) N(2) . 71.80(10) yes
O(1W) Mn(1) N(3) . 163.20(10) yes
N(2) Mn(1) N(3) . 104.90(10) yes
O(1W) Mn(1) N(4) . 90.70(10) yes
N(2) Mn(1) N(4) . 166.70(10) yes
Mn(1) N(1) C(1) . 123.6(3) yes
C(1) N(1) C(5) . 120.3(4) yes
Mn(1) N(2) C(10) . 123.0(3) yes
N(1) C(1) C(2) . 122.0(5) yes
C(2) C(3) C(4) . 122.1(5) yes
N(1) C(5) C(4) . 119.8(4) yes
C(4) C(5) C(6) . 123.7(4) yes
N(2) C(6) C(7) . 120.6(4) yes
C(6) C(7) C(8) . 119.4(5) yes
C(8) C(9) C(10) . 117.7(4) yes
Mn(1) N(3) C(11) . 124.1(3) yes
C(11) N(3) C(15) . 118.1(3) yes
Mn(1) N(4) C(20) . 124.9(3) yes
N(3) C(11) C(12) . 123.4(4) yes
C(12) C(13) C(14) . 119.1(4) yes
N(3) C(15) C(14) . 121.4(3) yes
C(14) C(15) C(16) . 122.7(4) yes
N(4) C(16) C(17) . 121.5(3) yes
C(16) C(17) C(18) . 118.8(4) yes
C(18) C(19) C(20) . 119.6(3) yes
O(1) Cl(2) O(3) . 111.7(3) no
O(2) Cl(2) O(3) . 103.1(3) no
O(3) Cl(2) O(4) . 116.4(4) no
O(1') Cl(2) O(3') . 113.4(4) no
O(1) Cl(2) O(4) . 112.1(3) no
O(2) Cl(2) O(4) . 106.9(4) no
O(1') Cl(2) O(2') . 103.6(3) no
O(1') Cl(2) O(4') . 110.3(3) no
O(1W) H(1WA) Cl(1) 2_565 177.6(4) yes
O(1W) H(1WB) O(3) 1_455 152.8(4) yes
O(1W) H(1WB) O(1') 1_455 142.2(4) yes

loop_
_geom_bond_atom_site_label_1
_geom_bond_atom_site_label_2
_geom_bond_site_symmetry_2
_geom_bond_distance
_geom_bond_publ_flag
Mn(1) Cl(1) . 2.4470(10) yes
Mn(1) N(1) . 2.291(3) yes
Mn(1) N(3) . 2.235(3) yes
N(1) C(1) . 1.335(6) yes
N(2) C(6) . 1.330(5) yes
C(1) C(2) . 1.400(7) yes
C(3) C(4) . 1.348(8) yes
C(5) C(6) . 1.469(6) yes
C(7) C(8) . 1.363(7) yes
C(9) C(10) . 1.377(7) yes
N(3) C(5) . 1.350(5) yes
N(4) C(20) . 1.346(4) yes
C(12) C(13) . 1.380(7) yes
C(14) C(15) . 1.364(5) yes
C(16) C(17) . 1.390(6) yes
C(18) C(19) . 1.355(6) yes
Mn(1) O(1W) . 2.167(3) yes
Mn(1) N(2) . 2.268(4) yes
Mn(1) N(4) . 2.259(3) yes
N(1) C(5) . 1.344(6) yes
N(2) C(10) . 1.336(5) yes
C(2) C(3) . 1.370(8) yes
C(4) C(5) . 1.402(6) yes
C(6) C(7) . 1.402(7) yes
C(8) C(9) . 1.359(7) yes
N(3) C(11) . 1.336(4) yes
N(4) C(16) . 1.342(5) yes
C(11) C(12) . 1.364(5) yes
C(13) C(14) . 1.373(5) yes
C(15) C(16) . 1.488(4) yes
C(17) C(18) . 1.378(5) yes
C(19) C(20) . 1.360(6) yes
Cl(2) O(1) . 1.395(5) no
Cl(2) O(3) . 1.419(5) no
Cl(2) O(1') . 1.412(5) no
Cl(2) O(3') . 1.386(6) no
Cl(2) O(2) . 1.430(7) no
Cl(2) O(4) . 1.411(5) no
Cl(2) O(2') . 1.439(6) no
Cl(2) O(4') . 1.430(6) no
O(1W) Cl(1) 2_565 3.137(3) yes
O(1W) O(3) 1_455 2.872(3) yes
O(1W) O(1') 1_455 3.025(3) yes
